data_7209456
loop_
_publ_author_name
'Bluhm, K.'
'Utzolino, A.'

_publ_section_title
;
 Synthese und Kristallstruktur von manganhaltigen Pyroboraten: Mn Co (B2
 O5) und Mn Mg (B2 O5)
;
_journal_name_full
;
Zeitschrift fuer Naturforschung, Teil B. Anorganische Chemie, Organische
 Chemie (42,1987-)
;
_journal_page_first 912
_journal_page_last 916
_journal_volume 51
_journal_year 1996
_chemical_formula_sum 'B2 Co Mn O5'
_chemical_name_systematic 'Mn Co (B2 O5)'
_space_group_IT_number 2
_symmetry_space_group_name_Hall '-P 1'
_symmetry_space_group_name_H-M 'P -1'
_cell_angle_alpha 104.38
_cell_angle_beta 90.76
_cell_angle_gamma 92.046
_cell_formula_units_Z 2
_cell_length_a 3.2094
_cell_length_b 6.192
_cell_length_c 9.39
_cell_volume 180.595
_citation_journal_id_ASTM ZNBSEN
_cod_data_source_file boron_72.cif
_cod_data_source_block B2Co1Mn1O5
_cod_original_formula_sum 'B2 Co1 Mn1 O5'
_cod_database_code 7209456

loop_
_symmetry_equiv_pos_as_xyz
x,y,z
-x,-y,-z

loop_
_atom_site_label
_atom_site_type_symbol
_atom_site_fract_x
_atom_site_fract_y
_atom_site_fract_z
_atom_site_occupancy
_atom_site_U_iso_or_equiv
O4 O-2 0.5503 0.8583 0.2981 1 0.0
Mn1 Mn+2 0.73578 0.21425 0.36205 0.5 0.0
Co1 Co+2 0.73578 0.21425 0.36205 0.5 0.0
Mn2 Mn+2 0.23292 0.3681 0.10014 0.5 0.0
B1 B+3 0.6907 0.6803 0.3523 1 0.0
O3 O-2 0.734 0.4768 0.2565 1 0.0
O1 O-2 0.2615 0.6966 0.0551 1 0.0
B2 B+3 0.3303 0.8793 0.1704 1 0.0
O5 O-2 0.7647 0.7217 0.4977 1 0.0
O2 O-2 0.2144 0.0906 0.1824 1 0.0
Co2 Co+2 0.23292 0.3681 0.10014 0.5 0.0
